data_7124962
loop_
_publ_author_name
'Li, Zhongshu'
'Chen, Xiaodan'
'Li, Yaqi'
'Su, Cheng-Yong'
'Gr\"utzmacher, Hansj\"org'

_publ_section_title
;
 N-Heterocyclic carbene phosphaketene adducts as precursors to
 carbene-phosphinidene adducts and a rearranged \p-system.
;
_journal_issue 76
_journal_name_full 'Chemical communications (Cambridge, England)'
_journal_page_first 11343
_journal_page_last 11346
_journal_paper_doi 10.1039/c6cc05916c
_journal_volume 52
_journal_year 2016
_chemical_formula_moiety 'C46 H51 Ge N2 O P'
_chemical_formula_sum 'C46 H51 Ge N2 O P'
_chemical_formula_weight 751.44
_space_group_crystal_system monoclinic
_space_group_IT_number 14
_space_group_name_Hall '-P 2yn'
_space_group_name_H-M_alt 'P 1 21/n 1'
_atom_sites_solution_hydrogens difmap
_atom_sites_solution_primary direct
_audit_creation_date 2015-02-07
_audit_creation_method
;
Olex2 1.2
(compiled 2015.01.26 svn.r3150 for OlexSys, GUI svn.r4998)
;
_audit_update_record
;
2016-03-18 deposited with the CCDC.
2016-08-09 downloaded from the CCDC.
;
_cell_angle_alpha 90
_cell_angle_beta 94.7717(7)
_cell_angle_gamma 90
_cell_formula_units_Z 4
_cell_length_a 13.91699(11)
_cell_length_b 19.62321(16)
_cell_length_c 14.94628(11)
_cell_measurement_reflns_used 14288
_cell_measurement_temperature 100.01(10)
_cell_measurement_theta_max 65.4180
_cell_measurement_theta_min 3.7110
_cell_volume 4067.62(6)
_computing_cell_refinement
;
CrysAlisPro, Agilent Technologies,
Version 1.171.36.32 (release 02-08-2013 CrysAlis171 .NET)
(compiled Aug  2 2013,16:46:58)
;
_computing_data_collection
;
CrysAlisPro, Agilent Technologies,
Version 1.171.36.32 (release 02-08-2013 CrysAlis171 .NET)
(compiled Aug  2 2013,16:46:58)
;
_computing_data_reduction
;
CrysAlisPro, Agilent Technologies,
Version 1.171.36.32 (release 02-08-2013 CrysAlis171 .NET)
(compiled Aug  2 2013,16:46:58)
;
_computing_molecular_graphics 'Olex2 (Dolomanov et al., 2009)'
_computing_publication_material 'Olex2 (Dolomanov et al., 2009)'
_computing_structure_refinement 'ShelXL (Sheldrick, 2008)'
_computing_structure_solution 'ShelXS (Sheldrick, 2008)'
_diffrn_ambient_temperature 100.01(10)
_diffrn_detector_area_resol_mean 10.6525
_diffrn_measured_fraction_theta_full 0.980
_diffrn_measured_fraction_theta_max 0.980
_diffrn_measurement_details
;
#__ type_ start__ end____ width___ exp.time_
  1 omega  -30.00   70.00   1.0000    1.0000
omega____ theta____ kappa____ phi______ frames
    -       -0.9338   77.0000 -120.0000 100

#__ type_ start__ end____ width___ exp.time_
  2 omega  -84.00  -35.00   1.0000    1.0000
omega____ theta____ kappa____ phi______ frames
    -       -0.9338 -178.0000    0.0000 49

#__ type_ start__ end____ width___ exp.time_
  3 omega    8.00  109.00   1.0000    3.0000
omega____ theta____ kappa____ phi______ frames
    -       87.6717  -95.0000   30.0000 101

#__ type_ start__ end____ width___ exp.time_
  4 omega    8.00  110.00   1.0000    3.0000
omega____ theta____ kappa____ phi______ frames
    -       87.6717  -95.0000  150.0000 102

#__ type_ start__ end____ width___ exp.time_
  5 omega   25.00   98.00   1.0000    3.0000
omega____ theta____ kappa____ phi______ frames
    -       87.6717  -45.0000    0.0000 73

#__ type_ start__ end____ width___ exp.time_
  6 omega    9.00  128.00   1.0000    3.0000
omega____ theta____ kappa____ phi______ frames
    -       87.6717  -15.0000 -150.0000 119

#__ type_ start__ end____ width___ exp.time_
  7 omega   24.00   90.00   1.0000    3.0000
omega____ theta____ kappa____ phi______ frames
    -       87.6717  -30.0000   90.0000 66

#__ type_ start__ end____ width___ exp.time_
  8 omega   76.00  152.00   1.0000    3.0000
omega____ theta____ kappa____ phi______ frames
    -       87.6717   45.0000 -150.0000 76

#__ type_ start__ end____ width___ exp.time_
  9 omega   16.00  118.00   1.0000    3.0000
omega____ theta____ kappa____ phi______ frames
    -       87.6717  -77.0000 -120.0000 102
;
_diffrn_measurement_device_type 'SuperNova, Dual, Cu at zero, Atlas'
_diffrn_measurement_method '\w scans'
_diffrn_orient_matrix_UB_11 0.0232592000
_diffrn_orient_matrix_UB_12 0.0318180000
_diffrn_orient_matrix_UB_13 -0.0899171000
_diffrn_orient_matrix_UB_21 -0.0355912000
_diffrn_orient_matrix_UB_22 0.0697327000
_diffrn_orient_matrix_UB_23 0.0312498000
_diffrn_orient_matrix_UB_31 0.1026046000
_diffrn_orient_matrix_UB_32 0.0169746000
_diffrn_orient_matrix_UB_33 0.0404873000
_diffrn_radiation_monochromator mirror
_diffrn_radiation_type CuK\a
_diffrn_radiation_wavelength 1.54184
_diffrn_reflns_av_R_equivalents 0.0159
_diffrn_reflns_av_unetI/netI 0.0147
_diffrn_reflns_Laue_measured_fraction_full 0.930
_diffrn_reflns_Laue_measured_fraction_max 0.980
_diffrn_reflns_limit_h_max 16
_diffrn_reflns_limit_h_min -8
_diffrn_reflns_limit_k_max 22
_diffrn_reflns_limit_k_min -22
_diffrn_reflns_limit_l_max 17
_diffrn_reflns_limit_l_min -17
_diffrn_reflns_number 20983
_diffrn_reflns_point_group_measured_fraction_full 0.930
_diffrn_reflns_point_group_measured_fraction_max 0.980
_diffrn_reflns_theta_full 67.684
_diffrn_reflns_theta_max 65.369
_diffrn_reflns_theta_min 3.726
_diffrn_source 'SuperNova (Cu) X-ray Source'
_exptl_absorpt_coefficient_mu 1.661
_exptl_absorpt_correction_T_max 1.00000
_exptl_absorpt_correction_T_min 0.71666
_exptl_absorpt_correction_type multi-scan
_exptl_absorpt_process_details
;
CrysAlisPro, Agilent Technologies,
Version 1.171.36.32 (release 02-08-2013 CrysAlis171 .NET)
(compiled Aug  2 2013,16:46:58)
Empirical absorption correction using spherical harmonics,
 implemented in SCALE3 ABSPACK scaling algorithm.
;
_exptl_crystal_colour 'clear yellowish yellow'
_exptl_crystal_colour_lustre clear
_exptl_crystal_colour_modifier yellowish
_exptl_crystal_colour_primary yellow
_exptl_crystal_density_diffrn 1.227
_exptl_crystal_F_000 1584
_exptl_crystal_size_max 0.16
_exptl_crystal_size_mid 0.14
_exptl_crystal_size_min 0.11
_refine_diff_density_max 0.440
_refine_diff_density_min -0.332
_refine_diff_density_rms 0.041
_refine_ls_extinction_method none
_refine_ls_goodness_of_fit_ref 1.040
_refine_ls_hydrogen_treatment refall
_refine_ls_matrix_type full
_refine_ls_number_parameters 664
_refine_ls_number_reflns 6846
_refine_ls_number_restraints 0
_refine_ls_restrained_S_all 1.040
_refine_ls_R_factor_all 0.0269
_refine_ls_R_factor_gt 0.0251
_refine_ls_shift/su_max 0.002
_refine_ls_shift/su_mean 0.000
_refine_ls_structure_factor_coef Fsqd
_refine_ls_weighting_details 'w=1/[\s^2^(Fo^2^)+(0.0355P)^2^+2.1496P] where P=(Fo^2^+2Fc^2^)/3'
_refine_ls_weighting_scheme calc
_refine_ls_wR_factor_gt 0.0664
_refine_ls_wR_factor_ref 0.0678
_reflns_Friedel_coverage 0.000
_reflns_number_gt 6414
_reflns_number_total 6846
_reflns_threshold_expression 'I > 2\s(I)'
_cod_data_source_file c6cc05916c2.cif
_cod_data_source_block exp_1998
_cod_original_cell_volume 4067.62(5)
_cod_database_code 7124962
_shelxl_version_number 2014-3
_chemical_oxdiff_formula 'C H N O P Ge'
_shelx_space_group_comment
;
The symmetry employed for this shelxl refinement is uniquely defined
by the following loop, which should always be used as a source of
symmetry information in preference to the above space-group names.
They are only intended as comments.
;
_reflns_odcompleteness_completeness 99.80
_reflns_odcompleteness_iscentric 1
_reflns_odcompleteness_theta 61.08
_olex2_refinement_description
;
;
_olex2_date_sample_data_collection 2015-06-27
_olex2_submission_special_instructions 'No special instructions were received'

loop_
_space_group_symop_operation_xyz
'x, y, z'
'-x+1/2, y+1/2, -z+1/2'
'-x, -y, -z'
'x-1/2, -y-1/2, z-1/2'

loop_
_atom_site_label
_atom_site_type_symbol
_atom_site_fract_x
_atom_site_fract_y
_atom_site_fract_z
_atom_site_U_iso_or_equiv
_atom_site_adp_type
_atom_site_occupancy
_atom_site_site_symmetry_order
_atom_site_calc_flag
Ge1 Ge 0.43470(2) 0.19388(2) 0.74889(2) 0.01467(6) Uani 1 1 d
P1 P 0.43085(2) 0.07678(2) 0.74703(2) 0.01680(9) Uani 1 1 d
O1 O 0.24249(7) 0.11890(5) 0.74780(7) 0.0218(2) Uani 1 1 d
C2 C 0.26570(10) 0.00213(7) 0.75510(9) 0.0150(3) Uani 1 1 d
N2 N 0.20628(8) -0.01669(6) 0.81713(8) 0.0165(2) Uani 1 1 d
N1 N 0.27700(9) -0.05198(6) 0.70208(8) 0.0172(3) Uani 1 1 d
C35 C 0.39757(11) 0.23561(7) 0.86075(10) 0.0187(3) Uani 1 1 d
C1 C 0.30539(10) 0.07329(7) 0.74797(9) 0.0163(3) Uani 1 1 d
C6 C 0.22515(12) 0.04238(8) 0.96250(10) 0.0238(3) Uani 1 1 d
C34 C 0.36267(11) 0.23453(7) 0.64334(10) 0.0176(3) Uani 1 1 d
C3 C 0.22341(11) -0.10613(8) 0.73147(11) 0.0215(3) Uani 1 1 d
C24 C 0.45892(12) -0.12613(9) 0.71953(11) 0.0289(4) Uani 1 1 d
C5 C 0.16860(11) 0.02800(7) 0.88338(10) 0.0188(3) Uani 1 1 d
C41 C 0.57065(10) 0.21775(8) 0.74096(9) 0.0189(3) Uani 1 1 d
C36 C 0.30432(12) 0.23080(8) 0.88843(10) 0.0220(3) Uani 1 1 d
C4 C 0.18036(11) -0.08439(8) 0.80339(11) 0.0213(3) Uani 1 1 d
C29 C 0.26415(11) 0.24870(8) 0.64145(10) 0.0209(3) Uani 1 1 d
C45 C 0.69783(13) 0.30193(9) 0.73441(11) 0.0295(4) Uani 1 1 d
C17 C 0.33308(11) -0.05603(7) 0.62422(10) 0.0189(3) Uani 1 1 d
C23 C 0.56345(14) -0.10245(11) 0.74069(14) 0.0377(4) Uani 1 1 d
C18 C 0.41714(11) -0.09542(8) 0.63206(10) 0.0220(3) Uani 1 1 d
C46 C 0.60095(12) 0.28564(8) 0.73674(11) 0.0244(3) Uani 1 1 d
C7 C 0.18530(15) 0.08621(9) 1.02296(11) 0.0346(4) Uani 1 1 d
C10 C 0.07615(11) 0.05436(8) 0.86311(10) 0.0235(3) Uani 1 1 d
C32 C 0.35661(13) 0.26803(8) 0.48675(11) 0.0274(4) Uani 1 1 d
C21 C 0.35047(14) -0.03370(9) 0.47016(11) 0.0315(4) Uani 1 1 d
C31 C 0.25896(13) 0.28167(8) 0.48607(11) 0.0269(4) Uani 1 1 d
C30 C 0.21292(12) 0.27277(8) 0.56378(11) 0.0244(3) Uani 1 1 d
C12 C 0.32494(12) 0.01317(9) 0.98603(11) 0.0271(4) Uani 1 1 d
C39 C 0.44249(15) 0.30136(10) 0.99512(13) 0.0390(5) Uani 1 1 d
C9 C 0.04005(14) 0.09684(9) 0.92722(12) 0.0341(4) Uani 1 1 d
C40 C 0.46648(13) 0.27067(9) 0.91609(11) 0.0294(4) Uani 1 1 d
C11 C 0.32359(15) -0.03461(10) 1.06708(14) 0.0369(4) Uani 1 1 d
C13 C 0.40009(15) 0.06967(10) 1.00404(13) 0.0351(4) Uani 1 1 d
C16 C -0.00031(13) 0.10780(10) 0.72292(13) 0.0306(4) Uani 1 1 d
C8 C 0.09425(16) 0.11265(10) 1.00582(12) 0.0399(5) Uani 1 1 d
C37 C 0.28049(13) 0.26220(8) 0.96714(11) 0.0283(4) Uani 1 1 d
C19 C 0.46499(12) -0.10416(9) 0.55461(11) 0.0286(4) Uani 1 1 d
C33 C 0.40804(12) 0.24505(8) 0.56475(10) 0.0223(3) Uani 1 1 d
C42 C 0.64096(11) 0.16708(8) 0.74200(10) 0.0216(3) Uani 1 1 d
C20 C 0.43172(13) -0.07412(10) 0.47465(12) 0.0334(4) Uani 1 1 d
C44 C 0.76617(12) 0.25067(10) 0.73522(11) 0.0308(4) Uani 1 1 d
C27 C 0.21024(13) 0.02245(9) 0.53730(12) 0.0296(4) Uani 1 1 d
C38 C 0.34952(15) 0.29787(9) 1.01990(12) 0.0347(4) Uani 1 1 d
C22 C 0.29859(12) -0.02334(8) 0.54507(10) 0.0234(3) Uani 1 1 d
C43 C 0.73756(12) 0.18339(10) 0.73873(11) 0.0281(4) Uani 1 1 d
C25 C 0.45287(15) -0.20387(10) 0.71839(15) 0.0362(4) Uani 1 1 d
C28 C 0.23319(18) 0.09263(10) 0.50289(17) 0.0453(5) Uani 1 1 d
C15 C 0.01711(12) 0.04122(9) 0.77488(11) 0.0267(4) Uani 1 1 d
C14 C -0.07773(16) 0.00504(13) 0.79045(18) 0.0478(5) Uani 1 1 d
C26 C 0.12954(18) -0.00992(13) 0.4757(2) 0.0608(7) Uani 1 1 d
H42 H 0.6221(12) 0.1198(9) 0.7446(11) 0.020(4) Uiso 1 1 d
H29 H 0.2296(13) 0.2396(9) 0.6930(12) 0.023(4) Uiso 1 1 d
H33 H 0.4757(14) 0.2361(9) 0.5638(11) 0.025(4) Uiso 1 1 d
H36 H 0.2579(14) 0.2056(9) 0.8557(12) 0.024(4) Uiso 1 1 d
H30 H 0.1439(15) 0.2830(10) 0.5636(13) 0.034(5) Uiso 1 1 d
H46 H 0.5542(13) 0.3230(10) 0.7373(12) 0.028(5) Uiso 1 1 d
H19 H 0.5236(14) -0.1307(9) 0.5584(12) 0.028(5) Uiso 1 1 d
H4 H 0.1406(13) -0.1057(9) 0.8431(12) 0.026(4) Uiso 1 1 d
H12 H 0.3441(13) -0.0124(9) 0.9362(13) 0.027(5) Uiso 1 1 d
H27 H 0.1867(15) 0.0257(10) 0.5917(15) 0.037(5) Uiso 1 1 d
H11A H 0.2764(16) -0.0693(11) 1.0543(14) 0.039(5) Uiso 1 1 d
H43 H 0.7834(15) 0.1485(10) 0.7391(13) 0.034(5) Uiso 1 1 d
H3 H 0.2204(13) -0.1476(10) 0.7002(12) 0.025(4) Uiso 1 1 d
H20 H 0.4662(14) -0.0796(10) 0.4255(14) 0.036(5) Uiso 1 1 d
H40 H 0.5332(14) 0.2742(9) 0.9008(12) 0.031(5) Uiso 1 1 d
H31 H 0.2240(14) 0.2954(9) 0.4338(13) 0.027(5) Uiso 1 1 d
H24 H 0.4226(14) -0.1118(10) 0.7675(13) 0.034(5) Uiso 1 1 d
H15 H 0.0536(13) 0.0134(10) 0.7392(12) 0.023(4) Uiso 1 1 d
H44 H 0.8331(16) 0.2614(11) 0.7332(14) 0.042(6) Uiso 1 1 d
H9 H -0.0235(16) 0.1152(11) 0.9157(14) 0.041(5) Uiso 1 1 d
H32 H 0.3895(14) 0.2733(10) 0.4324(14) 0.037(5) Uiso 1 1 d
H37 H 0.2149(15) 0.2579(10) 0.9835(13) 0.033(5) Uiso 1 1 d
H16A H -0.0373(15) 0.0990(10) 0.6650(14) 0.039(5) Uiso 1 1 d
H25A H 0.3886(18) -0.2201(11) 0.7049(15) 0.048(6) Uiso 1 1 d
H23A H 0.6057(15) -0.1197(11) 0.6951(14) 0.038(5) Uiso 1 1 d
H16B H -0.0362(18) 0.1399(12) 0.7558(15) 0.052(7) Uiso 1 1 d
H13A H 0.4077(15) 0.0968(11) 0.9502(15) 0.046(6) Uiso 1 1 d
H25B H 0.4900(15) -0.2207(11) 0.6745(14) 0.038(5) Uiso 1 1 d
H7 H 0.2223(15) 0.0967(11) 1.0773(15) 0.042(6) Uiso 1 1 d
H45 H 0.7157(14) 0.3498(11) 0.7321(13) 0.036(5) Uiso 1 1 d
H38 H 0.3323(15) 0.3192(11) 1.0730(15) 0.041(6) Uiso 1 1 d
H23B H 0.5875(16) -0.1201(11) 0.7975(16) 0.044(6) Uiso 1 1 d
H16C H 0.0599(15) 0.1299(10) 0.7115(13) 0.034(5) Uiso 1 1 d
H21 H 0.3292(15) -0.0112(10) 0.4143(14) 0.038(5) Uiso 1 1 d
H28A H 0.2479(15) 0.0902(11) 0.4443(16) 0.040(6) Uiso 1 1 d
H13B H 0.3785(16) 0.1004(12) 1.0490(15) 0.047(6) Uiso 1 1 d
H8 H 0.0680(16) 0.1427(11) 1.0482(15) 0.047(6) Uiso 1 1 d
H25C H 0.4790(16) -0.2229(12) 0.7786(16) 0.050(6) Uiso 1 1 d
H13C H 0.4629(17) 0.0508(11) 1.0264(15) 0.047(6) Uiso 1 1 d
H11B H 0.3858(17) -0.0550(11) 1.0796(14) 0.046(6) Uiso 1 1 d
H11C H 0.3076(15) -0.0094(11) 1.1206(15) 0.044(6) Uiso 1 1 d
H14A H -0.1116(18) -0.0054(12) 0.7362(17) 0.051(7) Uiso 1 1 d
H28B H 0.1771(18) 0.1217(12) 0.5007(15) 0.052(6) Uiso 1 1 d
H14B H -0.0647(18) -0.0376(14) 0.8202(17) 0.061(7) Uiso 1 1 d
H14C H -0.1179(19) 0.0357(13) 0.8235(17) 0.061(7) Uiso 1 1 d
H39 H 0.4917(17) 0.3249(12) 1.0326(16) 0.056(7) Uiso 1 1 d
H26A H 0.076(2) 0.0202(13) 0.4684(17) 0.062(7) Uiso 1 1 d
H23C H 0.5677(16) -0.0535(14) 0.7436(14) 0.051(6) Uiso 1 1 d
H26B H 0.110(2) -0.0519(16) 0.5013(19) 0.079(9) Uiso 1 1 d
H28C H 0.288(2) 0.1136(15) 0.5430(19) 0.080(9) Uiso 1 1 d
H26C H 0.157(3) -0.0198(19) 0.411(3) 0.120(13) Uiso 1 1 d

loop_
_atom_site_aniso_label
_atom_site_aniso_U_11
_atom_site_aniso_U_22
_atom_site_aniso_U_33
_atom_site_aniso_U_23
_atom_site_aniso_U_13
_atom_site_aniso_U_12
Ge1 0.01385(10) 0.01285(10) 0.01751(10) -0.00114(6) 0.00238(7) -0.00062(6)
P1 0.01463(19) 0.01343(18) 0.02285(19) -0.00089(13) 0.00465(15) -0.00068(13)
O1 0.0183(5) 0.0149(5) 0.0330(6) -0.0005(4) 0.0066(4) 0.0009(4)
C2 0.0134(7) 0.0152(7) 0.0166(7) -0.0003(5) 0.0022(5) 0.0008(5)
N2 0.0169(6) 0.0138(6) 0.0194(6) -0.0002(5) 0.0057(5) 0.0001(5)
N1 0.0172(6) 0.0140(6) 0.0210(6) -0.0018(5) 0.0054(5) -0.0013(5)
C35 0.0235(8) 0.0140(7) 0.0189(7) 0.0004(6) 0.0029(6) 0.0027(6)
C1 0.0188(7) 0.0150(7) 0.0157(7) -0.0017(5) 0.0045(6) -0.0015(6)
C6 0.0323(9) 0.0197(8) 0.0198(7) 0.0030(6) 0.0047(6) 0.0045(7)
C34 0.0209(7) 0.0111(7) 0.0207(7) -0.0026(5) 0.0013(6) -0.0016(6)
C3 0.0225(8) 0.0128(7) 0.0301(8) -0.0015(6) 0.0075(6) -0.0022(6)
C24 0.0274(9) 0.0335(9) 0.0267(9) -0.0032(7) 0.0073(7) 0.0119(7)
C5 0.0236(8) 0.0153(7) 0.0188(7) 0.0020(6) 0.0094(6) 0.0029(6)
C41 0.0178(7) 0.0232(8) 0.0156(7) 0.0002(6) 0.0009(6) -0.0041(6)
C36 0.0261(8) 0.0169(7) 0.0236(8) 0.0003(6) 0.0055(6) -0.0012(6)
C4 0.0210(8) 0.0143(7) 0.0298(8) 0.0017(6) 0.0091(7) -0.0025(6)
C29 0.0234(8) 0.0169(7) 0.0226(8) -0.0016(6) 0.0025(6) 0.0011(6)
C45 0.0297(9) 0.0317(9) 0.0267(8) 0.0045(7) -0.0003(7) -0.0152(7)
C17 0.0212(7) 0.0172(7) 0.0192(7) -0.0062(6) 0.0071(6) -0.0043(6)
C23 0.0357(11) 0.0326(11) 0.0429(11) -0.0098(9) -0.0087(9) 0.0092(8)
C18 0.0216(8) 0.0206(8) 0.0246(8) -0.0073(6) 0.0060(6) -0.0020(6)
C46 0.0246(8) 0.0221(8) 0.0262(8) 0.0024(6) -0.0002(6) -0.0054(7)
C7 0.0544(12) 0.0313(9) 0.0184(8) -0.0004(7) 0.0045(8) 0.0126(8)
C10 0.0248(8) 0.0228(8) 0.0242(8) 0.0075(6) 0.0094(6) 0.0052(6)
C32 0.0366(10) 0.0244(8) 0.0216(8) 0.0018(6) 0.0048(7) -0.0064(7)
C21 0.0429(10) 0.0327(9) 0.0197(8) -0.0033(7) 0.0062(7) -0.0040(8)
C31 0.0361(9) 0.0194(8) 0.0239(8) 0.0019(6) -0.0061(7) -0.0008(7)
C30 0.0239(8) 0.0195(8) 0.0288(8) -0.0007(6) -0.0031(7) 0.0035(6)
C12 0.0315(9) 0.0252(8) 0.0238(8) 0.0009(7) -0.0021(7) 0.0038(7)
C39 0.0424(11) 0.0439(11) 0.0310(10) -0.0172(8) 0.0052(8) -0.0102(9)
C9 0.0369(10) 0.0354(10) 0.0321(9) 0.0092(8) 0.0154(8) 0.0198(8)
C40 0.0267(9) 0.0337(9) 0.0280(8) -0.0092(7) 0.0039(7) -0.0033(7)
C11 0.0336(10) 0.0331(10) 0.0425(11) 0.0139(9) -0.0063(9) -0.0003(9)
C13 0.0417(11) 0.0332(10) 0.0298(9) 0.0030(8) -0.0003(8) -0.0062(8)
C16 0.0219(9) 0.0325(10) 0.0360(10) 0.0129(8) -0.0050(8) -0.0028(7)
C8 0.0606(13) 0.0364(10) 0.0255(9) 0.0026(8) 0.0195(9) 0.0231(9)
C37 0.0347(10) 0.0226(8) 0.0296(9) 0.0006(7) 0.0148(7) 0.0004(7)
C19 0.0243(8) 0.0322(9) 0.0307(9) -0.0111(7) 0.0100(7) 0.0004(7)
C33 0.0233(8) 0.0191(8) 0.0248(8) -0.0006(6) 0.0036(6) -0.0033(6)
C42 0.0195(8) 0.0237(8) 0.0218(7) -0.0022(6) 0.0032(6) -0.0020(6)
C20 0.0373(10) 0.0406(10) 0.0248(9) -0.0108(7) 0.0160(8) -0.0054(8)
C44 0.0199(8) 0.0467(11) 0.0260(8) -0.0001(7) 0.0028(7) -0.0123(8)
C27 0.0357(10) 0.0289(9) 0.0241(8) 0.0005(7) 0.0015(7) 0.0043(7)
C38 0.0494(12) 0.0305(9) 0.0261(9) -0.0099(7) 0.0140(8) -0.0038(8)
C22 0.0278(8) 0.0198(8) 0.0226(8) -0.0043(6) 0.0027(6) -0.0035(6)
C43 0.0190(8) 0.0370(10) 0.0284(9) -0.0033(7) 0.0028(7) -0.0013(7)
C25 0.0284(10) 0.0362(10) 0.0456(11) 0.0068(9) 0.0119(9) 0.0051(8)
C28 0.0500(13) 0.0258(10) 0.0588(14) 0.0049(9) -0.0034(11) 0.0007(9)
C15 0.0211(8) 0.0271(9) 0.0319(9) 0.0071(7) 0.0021(7) 0.0014(7)
C14 0.0333(11) 0.0444(13) 0.0650(15) 0.0228(12) 0.0003(11) -0.0115(10)
C26 0.0359(12) 0.0387(13) 0.104(2) -0.0038(13) -0.0143(13) -0.0028(10)

loop_
_atom_type_symbol
_atom_type_description
_atom_type_scat_dispersion_real
_atom_type_scat_dispersion_imag
_atom_type_scat_source
C C 0.0181 0.0091 'International Tables Vol C Tables 4.2.6.8 and 6.1.1.4'
H H 0.0000 0.0000 'International Tables Vol C Tables 4.2.6.8 and 6.1.1.4'
N N 0.0311 0.0180 'International Tables Vol C Tables 4.2.6.8 and 6.1.1.4'
O O 0.0492 0.0322 'International Tables Vol C Tables 4.2.6.8 and 6.1.1.4'
P P 0.2955 0.4335 'International Tables Vol C Tables 4.2.6.8 and 6.1.1.4'
Ge Ge -1.0885 0.8855 'International Tables Vol C Tables 4.2.6.8 and 6.1.1.4'

loop_
_geom_angle_atom_site_label_1
_geom_angle_atom_site_label_2
_geom_angle_atom_site_label_3
_geom_angle
C35 Ge1 P1 114.74(4)
C34 Ge1 P1 112.70(4)
C34 Ge1 C35 111.12(6)
C41 Ge1 P1 105.04(5)
C41 Ge1 C35 105.93(6)
C41 Ge1 C34 106.53(6)
C1 P1 Ge1 93.51(5)
N2 C2 C1 123.56(12)
N1 C2 N2 107.40(12)
N1 C2 C1 128.97(12)
C2 N2 C5 125.57(12)
C2 N2 C4 109.16(12)
C4 N2 C5 125.09(12)
C2 N1 C3 109.01(12)
C2 N1 C17 127.74(12)
C3 N1 C17 123.23(12)
C36 C35 Ge1 122.62(11)
C40 C35 Ge1 119.52(12)
C40 C35 C36 117.86(14)
O1 C1 P1 132.11(11)
O1 C1 C2 113.69(12)
C2 C1 P1 114.11(10)
C5 C6 C7 116.58(15)
C5 C6 C12 124.18(14)
C7 C6 C12 119.24(15)
C29 C34 Ge1 122.07(11)
C33 C34 Ge1 119.97(11)
C33 C34 C29 117.77(14)
C4 C3 N1 107.28(13)
C18 C24 C23 110.33(15)
C18 C24 C25 111.82(15)
C25 C24 C23 110.79(15)
C6 C5 N2 119.34(13)
C6 C5 C10 123.65(14)
C10 C5 N2 117.00(13)
C46 C41 Ge1 121.68(12)
C42 C41 Ge1 120.56(11)
C42 C41 C46 117.74(14)
C37 C36 C35 120.83(15)
C3 C4 N2 107.15(13)
C30 C29 C34 121.18(15)
C44 C45 C46 120.03(16)
C18 C17 N1 117.60(13)
C22 C17 N1 118.88(13)
C22 C17 C18 123.45(14)
C17 C18 C24 123.48(13)
C19 C18 C24 119.57(14)
C19 C18 C17 116.92(15)
C45 C46 C41 121.10(16)
C8 C7 C6 121.48(17)
C5 C10 C15 123.26(14)
C9 C10 C5 116.77(15)
C9 C10 C15 119.92(15)
C31 C32 C33 120.34(15)
C20 C21 C22 121.44(16)
C30 C31 C32 119.50(15)
C31 C30 C29 120.11(15)
C6 C12 C11 110.07(15)
C6 C12 C13 111.45(14)
C13 C12 C11 110.90(15)
C38 C39 C40 120.28(17)
C8 C9 C10 121.16(16)
C39 C40 C35 121.02(16)
C7 C8 C9 120.34(16)
C38 C37 C36 120.22(16)
C20 C19 C18 121.24(16)
C32 C33 C34 121.09(15)
C43 C42 C41 121.09(15)
C19 C20 C21 120.24(16)
C43 C44 C45 119.67(15)
C22 C27 C26 110.46(16)
C28 C27 C22 111.82(16)
C28 C27 C26 109.80(18)
C39 C38 C37 119.73(16)
C17 C22 C21 116.64(15)
C17 C22 C27 123.76(14)
C21 C22 C27 119.59(15)
C44 C43 C42 120.36(17)
C10 C15 C16 110.37(14)
C10 C15 C14 110.95(16)
C16 C15 C14 111.76(15)

loop_
_geom_bond_atom_site_label_1
_geom_bond_atom_site_label_2
_geom_bond_distance
Ge1 P1 2.2987(4)
Ge1 C35 1.9688(14)
Ge1 C34 1.9663(15)
Ge1 C41 1.9623(14)
P1 C1 1.7486(15)
O1 C1 1.2519(18)
C2 N2 1.3444(18)
C2 N1 1.3419(18)
C2 C1 1.5088(19)
N2 C5 1.4529(18)
N2 C4 1.3874(19)
N1 C3 1.3902(19)
N1 C17 1.4562(18)
C35 C36 1.398(2)
C35 C40 1.395(2)
C6 C5 1.394(2)
C6 C7 1.395(2)
C6 C12 1.517(2)
C34 C29 1.397(2)
C34 C33 1.395(2)
C3 C4 1.343(2)
C24 C23 1.535(3)
C24 C18 1.511(2)
C24 C25 1.528(3)
C5 C10 1.396(2)
C41 C46 1.400(2)
C41 C42 1.394(2)
C36 C37 1.392(2)
C29 C30 1.393(2)
C45 C46 1.389(2)
C45 C44 1.384(3)
C17 C18 1.399(2)
C17 C22 1.395(2)
C18 C19 1.393(2)
C7 C8 1.374(3)
C10 C9 1.395(2)
C10 C15 1.517(2)
C32 C31 1.384(3)
C32 C33 1.391(2)
C21 C20 1.378(3)
C21 C22 1.397(2)
C31 C30 1.383(2)
C12 C11 1.533(2)
C12 C13 1.532(3)
C39 C40 1.391(2)
C39 C38 1.377(3)
C9 C8 1.378(3)
C16 C15 1.529(2)
C37 C38 1.382(3)
C19 C20 1.378(3)
C42 C43 1.387(2)
C44 C43 1.381(3)
C27 C22 1.519(2)
C27 C28 1.513(3)
C27 C26 1.529(3)
C15 C14 1.533(3)
